data_7158492
loop_
_publ_author_name
'Liyu, Jessica'
'Kim, Shi-Wei'
'S\"ohnel, Tilo'
'Sperry, Jonathan'

_publ_section_title
;
 Progress toward a biomimetic synthesis of pegaharmaline A.
;
_journal_issue 6
_journal_name_full 'Organic &amp; biomolecular chemistry'
_journal_page_first 1275
_journal_page_last 1283
_journal_paper_doi 10.1039/d1ob02372a
_journal_volume 20
_journal_year 2022
_chemical_formula_moiety 'C23 H22 N4 O2'
_chemical_formula_sum 'C23 H22 N4 O2'
_chemical_formula_weight 386.44
_space_group_crystal_system monoclinic
_space_group_IT_number 14
_space_group_name_Hall '-P 2yn'
_space_group_name_H-M_alt 'P 1 21/n 1'
_atom_sites_solution_hydrogens mixed
_atom_sites_solution_primary direct
_audit_creation_date 2021-12-01
_audit_creation_method
;
Olex2 1.3
(compiled 2020.11.12 svn.r5f609507 for OlexSys, GUI svn.r6408)
;
_audit_update_record
;
2021-12-02 deposited with the CCDC.	2022-01-17 downloaded from the CCDC.
;
_cell_angle_alpha 90
_cell_angle_beta 102.333(2)
_cell_angle_gamma 90
_cell_formula_units_Z 4
_cell_length_a 12.0831(2)
_cell_length_b 9.0813(2)
_cell_length_c 18.4230(3)
_cell_measurement_reflns_used 9085
_cell_measurement_temperature 109(2)
_cell_measurement_theta_max 74.3610
_cell_measurement_theta_min 4.0420
_cell_volume 1974.91(6)
_computing_cell_refinement 'CrysAlisPro 1.171.39.44a (Rigaku OD, 2018)'
_computing_data_collection 'CrysAlisPro 1.171.39.44a (Rigaku OD, 2018)'
_computing_data_reduction 'CrysAlisPro 1.171.39.44a (Rigaku OD, 2018)'
_computing_molecular_graphics 'Olex2 1.3 (Dolomanov et al., 2009)'
_computing_publication_material 'Olex2 1.3 (Dolomanov et al., 2009)'
_computing_structure_refinement 'SHELXL 2018/3 (Sheldrick, 2015)'
_computing_structure_solution 'SHELXS  (Sheldrick, 2008)'
_diffrn_ambient_environment N~2~
_diffrn_ambient_temperature 109(2)
_diffrn_detector 'CCD plate'
_diffrn_detector_type 'Pilatus 200K'
_diffrn_measured_fraction_theta_full 0.998
_diffrn_measured_fraction_theta_max 0.998
_diffrn_measurement_details
;
List of Runs (angles in degrees, time in seconds):

  # Type    Start    End  Width  t~exp~   \w     \q     \k     \f   Frames
#--------------------------------------------------------------------------
  1  \w    104.00 132.00   0.50    0.49    --  102.39 111.00-150.00   56
  2  \w    141.00 166.00   0.50    0.49    --  102.39 111.00-150.00   50
  3  \w    100.00 164.00   0.50    0.49    --  102.39 111.00 -90.00  128
  4  \w    102.00 143.00   0.50    0.49    --  102.39 111.00 -60.00   82
  5  \w     79.00 115.00   0.50    0.49    --  102.39-111.00  60.00   72
  6  \w     63.00 109.00   0.50    0.49    --  102.39 -95.00 120.00   92
  7  \w     27.00  53.00   0.50    0.49    --  102.39-111.00  60.00   52
  8  \w      1.00  84.00   0.50    0.12    --   47.48 -99.00 150.00  166
  9  \w   -123.00 -74.00   0.50    0.12    --  -47.48-125.00 150.00   98
 10  \w   -124.00 -73.00   0.50    0.12    --  -47.48-125.00 120.00  102
 11  \w   -123.00 -70.00   0.50    0.12    --  -47.48-125.00 -60.00  106
 12  \w   -115.00 -72.00   0.50    0.12    --  -47.48-125.00-180.00   86
 13  \w   -136.00 -90.00   0.50    0.49    --  -90.25 -95.00-180.00   92
 14  \w   -141.00-116.00   0.50    0.49    --  -90.25 -59.00-141.00   50
 15  \w    -19.00  28.00   0.50    0.12    --   47.48 -59.00-141.00   94
 16  \w     55.00  99.00   0.50    0.49    --  102.39 -59.00-141.00   88
 17  \w     29.00 122.00   0.50    0.49    --  102.39 -45.00-150.00  186
 18  \w    -98.00 -73.00   0.50    0.12    --  -47.48 -59.00-141.00   50
 19  \w   -105.00 -53.00   0.50    0.49    --  -90.25  59.00  -1.00  104
 20  \w    -92.00 -66.00   0.50    0.49    --  -90.25  45.00 120.00   52
 21  \w     55.00  80.00   0.50    0.12    --   47.48  59.00  -1.00   50
 22  \w     83.00 163.00   0.50    0.49    --  102.39  30.00  90.00  160
 23  \w     81.00 173.00   0.50    0.49    --  102.39  59.00  -1.00  184
;
_diffrn_measurement_device 'four-circle diffractometer'
_diffrn_measurement_device_type 'XtaLAB Synergy, Dualflex, Pilatus 200K'
_diffrn_measurement_method '\w scans'
_diffrn_orient_matrix_type 'CrysAlisPro convention (1999,Acta A55,543-557)'
_diffrn_orient_matrix_UB_11 0.1073698000
_diffrn_orient_matrix_UB_12 0.0366225000
_diffrn_orient_matrix_UB_13 0.0590166000
_diffrn_orient_matrix_UB_21 -0.0354700000
_diffrn_orient_matrix_UB_22 -0.1124738000
_diffrn_orient_matrix_UB_23 0.0533842000
_diffrn_orient_matrix_UB_31 0.0650729000
_diffrn_orient_matrix_UB_32 -0.1216776000
_diffrn_orient_matrix_UB_33 -0.0315517000
_diffrn_radiation_monochromator mirror
_diffrn_radiation_probe x-ray
_diffrn_radiation_type 'Cu K\a'
_diffrn_radiation_wavelength 1.54184
_diffrn_reflns_av_R_equivalents 0.0341
_diffrn_reflns_av_unetI/netI 0.0297
_diffrn_reflns_Laue_measured_fraction_full 0.998
_diffrn_reflns_Laue_measured_fraction_max 0.998
_diffrn_reflns_limit_h_max 14
_diffrn_reflns_limit_h_min -14
_diffrn_reflns_limit_k_max 9
_diffrn_reflns_limit_k_min -10
_diffrn_reflns_limit_l_max 21
_diffrn_reflns_limit_l_min -22
_diffrn_reflns_number 13539
_diffrn_reflns_point_group_measured_fraction_full 0.998
_diffrn_reflns_point_group_measured_fraction_max 0.998
_diffrn_reflns_theta_full 67.684
_diffrn_reflns_theta_max 67.737
_diffrn_reflns_theta_min 6.149
_diffrn_source 'micro-focus sealed X-ray tube'
_diffrn_source_type 'PhotonJet (Cu) X-ray Source'
_exptl_absorpt_coefficient_mu 0.685
_exptl_absorpt_correction_T_max 1.00000
_exptl_absorpt_correction_T_min 0.67396
_exptl_absorpt_correction_type multi-scan
_exptl_absorpt_process_details
;
CrysAlisPro 1.171.39.44a (Rigaku Oxford Diffraction, 2018)
Empirical absorption correction using spherical harmonics,
 implemented in SCALE3 ABSPACK scaling algorithm.
;
_exptl_crystal_density_diffrn 1.300
_exptl_crystal_description block
_exptl_crystal_F_000 816
_exptl_crystal_size_max 0.32
_exptl_crystal_size_mid 0.14
_exptl_crystal_size_min 0.1
_refine_diff_density_max 0.181
_refine_diff_density_min -0.219
_refine_diff_density_rms 0.043
_refine_ls_extinction_method none
_refine_ls_goodness_of_fit_ref 1.067
_refine_ls_hydrogen_treatment mixed
_refine_ls_matrix_type full
_refine_ls_number_parameters 272
_refine_ls_number_reflns 3567
_refine_ls_number_restraints 0
_refine_ls_restrained_S_all 1.067
_refine_ls_R_factor_all 0.0418
_refine_ls_R_factor_gt 0.0366
_refine_ls_shift/su_max 0.000
_refine_ls_shift/su_mean 0.000
_refine_ls_structure_factor_coef Fsqd
_refine_ls_weighting_details 'w=1/[\s^2^(Fo^2^)+(0.0499P)^2^+0.5149P] where P=(Fo^2^+2Fc^2^)/3'
_refine_ls_weighting_scheme calc
_refine_ls_wR_factor_gt 0.0941
_refine_ls_wR_factor_ref 0.0974
_reflns_Friedel_coverage 0.000
_reflns_number_gt 3170
_reflns_number_total 3567
_reflns_threshold_expression 'I > 2\s(I)'
_cod_data_source_file d1ob02372a2.cif
_cod_data_source_block jl3_8
_cod_depositor_comments 'Adding full bibliography for 7158492--7158494.cif.'
_cod_database_code 7158492
_shelx_shelxl_version_number 2018/3
_chemical_oxdiff_formula C23H22N4O2
_shelx_space_group_comment
;
The symmetry employed for this shelxl refinement is uniquely defined
by the following loop, which should always be used as a source of
symmetry information in preference to the above space-group names.
They are only intended as comments.
;
_shelx_estimated_absorpt_t_max 0.935
_shelx_estimated_absorpt_t_min 0.811
_reflns_odcompleteness_completeness 99.97
_reflns_odcompleteness_iscentric 1
_reflns_odcompleteness_theta 66.97
_olex2_refinement_description
;
1. Fixed Uiso
 At 1.2 times of:
  All C(H) groups, All C(H,H) groups, All N(H) groups
 At 1.5 times of:
  All C(H,H,H) groups
2.a Secondary CH2 refined with riding coordinates:
 C14(H14A,H14B), C15(H15A,H15B)
2.b Aromatic/amide H refined with riding coordinates:
 C1(H1), C2(H2), C3(H3), C4(H4), C17(H17), C20(H20), C21(H21), C22(H22),
 C23(H23), N3(H3A)
2.c Idealised Me refined as rotating group:
 C10(H10A,H10B,H10C), C12(H12A,H12B,H12C)
;
_olex2_submission_special_instructions 'No special instructions were received'
_oxdiff_exptl_absorpt_empirical_details
;
Empirical correction (ABSPACK) includes:
- Absorption correction using spherical harmonics
- Frame scaling
;
_oxdiff_exptl_absorpt_empirical_full_max 1.294
_oxdiff_exptl_absorpt_empirical_full_min 0.632

loop_
_space_group_symop_operation_xyz
'x, y, z'
'-x+1/2, y+1/2, -z+1/2'
'-x, -y, -z'
'x-1/2, -y-1/2, z-1/2'

loop_
_atom_site_label
_atom_site_type_symbol
_atom_site_fract_x
_atom_site_fract_y
_atom_site_fract_z
_atom_site_U_iso_or_equiv
_atom_site_adp_type
_atom_site_occupancy
_atom_site_site_symmetry_order
_atom_site_calc_flag
_atom_site_refinement_flags_posn
_atom_site_refinement_flags_adp
_atom_site_refinement_flags_occupancy
_atom_site_disorder_assembly
_atom_site_disorder_group
C1 C 0.57341(10) 0.84462(14) 0.34365(7) 0.0239(3) Uani 1 1 d . . . . .
H1 H 0.504940 0.875862 0.353720 0.029 Uiso 1 1 calc R U . . .
C2 C 0.62011(11) 0.92051(15) 0.29282(7) 0.0269(3) Uani 1 1 d . . . . .
H2 H 0.582734 1.001370 0.267942 0.032 Uiso 1 1 calc R U . . .
C3 C 0.72411(11) 0.87507(14) 0.27893(7) 0.0261(3) Uani 1 1 d . . . . .
H3 H 0.756622 0.927744 0.245539 0.031 Uiso 1 1 calc R U . . .
C4 C 0.77916(10) 0.75344(14) 0.31396(7) 0.0231(3) Uani 1 1 d . . . . .
H4 H 0.848093 0.723952 0.303973 0.028 Uiso 1 1 calc R U . . .
C5 C 0.73087(10) 0.67408(13) 0.36482(6) 0.0198(3) Uani 1 1 d . . . . .
C6 C 0.62788(10) 0.72078(13) 0.38039(6) 0.0204(3) Uani 1 1 d . . . . .
C7 C 0.57787(10) 0.63255(13) 0.43204(7) 0.0203(3) Uani 1 1 d . . . . .
C8 C 0.75750(10) 0.48870(13) 0.46449(6) 0.0192(3) Uani 1 1 d . . . . .
C9 C 0.78840(10) 0.32533(13) 0.47051(7) 0.0212(3) Uani 1 1 d . . . . .
C10 C 0.72412(12) 0.21829(15) 0.41616(8) 0.0300(3) Uani 1 1 d . . . . .
H10A H 0.753357 0.120945 0.428114 0.045 Uiso 1 1 calc R U . . .
H10B H 0.732077 0.243900 0.366982 0.045 Uiso 1 1 calc R U . . .
H10C H 0.645479 0.221037 0.418373 0.045 Uiso 1 1 calc R U . . .
C11 C 0.87831(10) 0.30421(14) 0.52566(7) 0.0211(3) Uani 1 1 d . . . . .
C12 C 0.94468(11) 0.16761(15) 0.54943(7) 0.0272(3) Uani 1 1 d . . . . .
H12A H 0.901238 0.083252 0.528807 0.041 Uiso 1 1 calc R U . . .
H12B H 0.961359 0.161144 0.602673 0.041 Uiso 1 1 calc R U . . .
H12C H 1.014159 0.170504 0.532127 0.041 Uiso 1 1 calc R U . . .
C13 C 0.90894(10) 0.44720(14) 0.56469(6) 0.0199(3) Uani 1 1 d . . . . .
C14 C 0.83433(10) 0.70262(13) 0.55387(7) 0.0211(3) Uani 1 1 d . . . . .
H14A H 0.808096 0.763501 0.510335 0.025 Uiso 1 1 calc R U . . .
H14B H 0.911559 0.731371 0.575760 0.025 Uiso 1 1 calc R U . . .
C15 C 0.75977(11) 0.73124(14) 0.60999(7) 0.0245(3) Uani 1 1 d . . . . .
H15A H 0.685340 0.689026 0.591518 0.029 Uiso 1 1 calc R U . . .
H15B H 0.792833 0.683214 0.656612 0.029 Uiso 1 1 calc R U . . .
C16 C 0.74807(10) 0.89248(14) 0.62323(7) 0.0226(3) Uani 1 1 d . . . . .
C17 C 0.66759(11) 0.98351(16) 0.58378(7) 0.0280(3) Uani 1 1 d . . . . .
H17 H 0.609378 0.953546 0.544989 0.034 Uiso 1 1 calc R U . . .
C18 C 0.77681(11) 1.12902(14) 0.66710(7) 0.0253(3) Uani 1 1 d . . . . .
C19 C 0.82067(10) 0.98409(14) 0.67662(7) 0.0222(3) Uani 1 1 d . . . . .
C20 C 0.91998(11) 0.95872(15) 0.73041(7) 0.0277(3) Uani 1 1 d . . . . .
H20 H 0.951303 0.864904 0.737388 0.033 Uiso 1 1 calc R U . . .
C21 C 0.97030(13) 1.07565(17) 0.77276(8) 0.0349(3) Uani 1 1 d . . . . .
H21 H 1.036599 1.059928 0.808197 0.042 Uiso 1 1 calc R U . . .
C22 C 0.92393(13) 1.21730(17) 0.76364(8) 0.0359(3) Uani 1 1 d . . . . .
H22 H 0.959252 1.293302 0.793746 0.043 Uiso 1 1 calc R U . . .
C23 C 0.82687(13) 1.24655(15) 0.71091(8) 0.0332(3) Uani 1 1 d . . . . .
H23 H 0.796060 1.340736 0.704797 0.040 Uiso 1 1 calc R U . . .
N1 N 0.78149(9) 0.54682(11) 0.39659(6) 0.0207(2) Uani 1 1 d . . . . .
N2 N 0.83329(8) 0.54906(11) 0.53105(5) 0.0197(2) Uani 1 1 d . . . . .
N3 N 0.68430(9) 1.12574(13) 0.60923(7) 0.0307(3) Uani 1 1 d . . . . .
H3A H 0.643420 1.200395 0.591726 0.037 Uiso 1 1 calc R U . . .
N4 N 0.63904(8) 0.51633(12) 0.46449(6) 0.0198(2) Uani 1 1 d . . . . .
O1 O 0.48275(7) 0.65810(10) 0.44532(5) 0.0256(2) Uani 1 1 d . . . . .
O2 O 0.98828(7) 0.47137(10) 0.61752(5) 0.0247(2) Uani 1 1 d . . . . .
H4A H 0.6078(13) 0.4639(17) 0.4953(9) 0.026(4) Uiso 1 1 d . . . . .
H1A H 0.8505(15) 0.5348(18) 0.3934(9) 0.031(4) Uiso 1 1 d . . . . .

loop_
_atom_site_aniso_label
_atom_site_aniso_U_11
_atom_site_aniso_U_22
_atom_site_aniso_U_33
_atom_site_aniso_U_23
_atom_site_aniso_U_13
_atom_site_aniso_U_12
C1 0.0230(6) 0.0229(6) 0.0260(6) 0.0015(5) 0.0059(5) 0.0031(5)
C2 0.0321(7) 0.0216(6) 0.0267(7) 0.0058(5) 0.0059(5) 0.0053(5)
C3 0.0327(7) 0.0250(7) 0.0222(6) 0.0039(5) 0.0095(5) 0.0001(5)
C4 0.0240(6) 0.0250(7) 0.0216(6) -0.0010(5) 0.0077(5) 0.0015(5)
C5 0.0210(6) 0.0197(6) 0.0175(6) -0.0022(5) 0.0015(4) -0.0005(5)
C6 0.0204(6) 0.0204(6) 0.0198(6) -0.0001(5) 0.0033(4) 0.0006(5)
C7 0.0193(6) 0.0193(6) 0.0216(6) -0.0003(5) 0.0026(4) 0.0015(5)
C8 0.0186(6) 0.0194(6) 0.0197(6) 0.0002(5) 0.0044(4) 0.0019(5)
C9 0.0229(6) 0.0188(6) 0.0233(6) 0.0019(5) 0.0083(5) 0.0027(5)
C10 0.0346(7) 0.0213(7) 0.0317(7) -0.0015(5) 0.0015(6) 0.0016(6)
C11 0.0208(6) 0.0225(6) 0.0226(6) 0.0042(5) 0.0100(5) 0.0037(5)
C12 0.0266(6) 0.0262(7) 0.0309(7) 0.0070(5) 0.0108(5) 0.0083(5)
C13 0.0179(5) 0.0250(6) 0.0189(6) 0.0035(5) 0.0084(4) 0.0023(5)
C14 0.0223(6) 0.0191(6) 0.0223(6) 0.0001(5) 0.0055(5) -0.0002(5)
C15 0.0287(6) 0.0219(6) 0.0249(6) 0.0001(5) 0.0101(5) 0.0003(5)
C16 0.0243(6) 0.0226(6) 0.0231(6) 0.0017(5) 0.0105(5) 0.0024(5)
C17 0.0239(6) 0.0302(7) 0.0304(7) 0.0041(6) 0.0069(5) 0.0033(5)
C18 0.0280(6) 0.0214(6) 0.0310(7) 0.0033(5) 0.0168(5) 0.0041(5)
C19 0.0268(6) 0.0199(6) 0.0231(6) 0.0027(5) 0.0125(5) 0.0026(5)
C20 0.0324(7) 0.0246(7) 0.0261(7) 0.0041(5) 0.0066(5) 0.0012(5)
C21 0.0381(8) 0.0384(8) 0.0272(7) 0.0028(6) 0.0046(6) -0.0087(6)
C22 0.0487(9) 0.0313(8) 0.0321(7) -0.0079(6) 0.0181(6) -0.0136(7)
C23 0.0479(8) 0.0192(7) 0.0412(8) -0.0007(6) 0.0288(7) 0.0000(6)
N1 0.0189(5) 0.0226(5) 0.0213(5) 0.0029(4) 0.0061(4) 0.0053(4)
N2 0.0194(5) 0.0193(5) 0.0200(5) -0.0003(4) 0.0034(4) 0.0027(4)
N3 0.0277(6) 0.0244(6) 0.0425(7) 0.0095(5) 0.0132(5) 0.0107(5)
N4 0.0175(5) 0.0205(5) 0.0222(5) 0.0040(4) 0.0059(4) 0.0019(4)
O1 0.0203(4) 0.0260(5) 0.0319(5) 0.0079(4) 0.0092(4) 0.0064(4)
O2 0.0191(4) 0.0337(5) 0.0207(4) 0.0017(4) 0.0030(3) 0.0032(4)

loop_
_atom_type_symbol
_atom_type_description
_atom_type_scat_dispersion_real
_atom_type_scat_dispersion_imag
_atom_type_scat_source
C C 0.0181 0.0091 'International Tables Vol C Tables 4.2.6.8 and 6.1.1.4'
H H 0.0000 0.0000 'International Tables Vol C Tables 4.2.6.8 and 6.1.1.4'
N N 0.0311 0.0180 'International Tables Vol C Tables 4.2.6.8 and 6.1.1.4'
O O 0.0492 0.0322 'International Tables Vol C Tables 4.2.6.8 and 6.1.1.4'

loop_
_geom_angle_atom_site_label_1
_geom_angle_atom_site_label_2
_geom_angle_atom_site_label_3
_geom_angle
_geom_angle_site_symmetry_1
_geom_angle_site_symmetry_3
_geom_angle_publ_flag
C2 C1 H1 119.6 . . ?
C2 C1 C6 120.76(12) . . ?
C6 C1 H1 119.6 . . ?
C1 C2 H2 120.3 . . ?
C1 C2 C3 119.47(12) . . ?
C3 C2 H2 120.3 . . ?
C2 C3 H3 119.5 . . ?
C4 C3 C2 120.96(12) . . ?
C4 C3 H3 119.5 . . ?
C3 C4 H4 120.1 . . ?
C3 C4 C5 119.78(11) . . ?
C5 C4 H4 120.1 . . ?
C6 C5 C4 119.68(11) . . ?
N1 C5 C4 120.26(11) . . ?
N1 C5 C6 119.99(11) . . ?
C1 C6 C7 122.31(11) . . ?
C5 C6 C1 119.32(11) . . ?
C5 C6 C7 118.28(11) . . ?
N4 C7 C6 116.77(10) . . ?
O1 C7 C6 123.33(11) . . ?
O1 C7 N4 119.88(11) . . ?
N1 C8 C9 109.07(9) . . ?
N1 C8 N2 112.45(10) . . ?
N1 C8 N4 108.48(9) . . ?
N2 C8 C9 101.68(9) . . ?
N4 C8 C9 113.14(10) . . ?
N4 C8 N2 111.94(9) . . ?
C10 C9 C8 120.04(10) . . ?
C11 C9 C8 109.97(11) . . ?
C11 C9 C10 129.89(12) . . ?
C9 C10 H10A 109.5 . . ?
C9 C10 H10B 109.5 . . ?
C9 C10 H10C 109.5 . . ?
H10A C10 H10B 109.5 . . ?
H10A C10 H10C 109.5 . . ?
H10B C10 H10C 109.5 . . ?
C9 C11 C12 130.02(12) . . ?
C9 C11 C13 108.66(11) . . ?
C12 C11 C13 121.33(11) . . ?
C11 C12 H12A 109.5 . . ?
C11 C12 H12B 109.5 . . ?
C11 C12 H12C 109.5 . . ?
H12A C12 H12B 109.5 . . ?
H12A C12 H12C 109.5 . . ?
H12B C12 H12C 109.5 . . ?
N2 C13 C11 107.47(10) . . ?
O2 C13 C11 127.39(11) . . ?
O2 C13 N2 125.14(12) . . ?
H14A C14 H14B 107.8 . . ?
C15 C14 H14A 109.0 . . ?
C15 C14 H14B 109.0 . . ?
N2 C14 H14A 109.0 . . ?
N2 C14 H14B 109.0 . . ?
N2 C14 C15 112.79(10) . . ?
C14 C15 H15A 109.3 . . ?
C14 C15 H15B 109.3 . . ?
H15A C15 H15B 108.0 . . ?
C16 C15 C14 111.46(10) . . ?
C16 C15 H15A 109.3 . . ?
C16 C15 H15B 109.3 . . ?
C17 C16 C15 126.06(12) . . ?
C17 C16 C19 106.02(11) . . ?
C19 C16 C15 127.86(11) . . ?
C16 C17 H17 124.7 . . ?
C16 C17 N3 110.63(12) . . ?
N3 C17 H17 124.7 . . ?
C23 C18 C19 122.33(13) . . ?
N3 C18 C19 107.32(11) . . ?
N3 C18 C23 130.34(12) . . ?
C18 C19 C16 107.23(11) . . ?
C20 C19 C16 133.98(12) . . ?
C20 C19 C18 118.78(12) . . ?
C19 C20 H20 120.6 . . ?
C21 C20 C19 118.71(13) . . ?
C21 C20 H20 120.6 . . ?
C20 C21 H21 119.2 . . ?
C20 C21 C22 121.54(13) . . ?
C22 C21 H21 119.2 . . ?
C21 C22 H22 119.3 . . ?
C23 C22 C21 121.34(13) . . ?
C23 C22 H22 119.3 . . ?
C18 C23 H23 121.4 . . ?
C22 C23 C18 117.27(13) . . ?
C22 C23 H23 121.4 . . ?
C5 N1 C8 121.45(10) . . ?
C5 N1 H1A 115.4(11) . . ?
C8 N1 H1A 113.1(11) . . ?
C13 N2 C8 111.49(10) . . ?
C13 N2 C14 123.98(10) . . ?
C14 N2 C8 124.28(10) . . ?
C17 N3 H3A 125.6 . . ?
C18 N3 C17 108.78(11) . . ?
C18 N3 H3A 125.6 . . ?
C7 N4 C8 125.46(10) . . ?
C7 N4 H4A 115.8(10) . . ?
C8 N4 H4A 117.5(10) . . ?

loop_
_geom_bond_atom_site_label_1
_geom_bond_atom_site_label_2
_geom_bond_distance
_geom_bond_site_symmetry_2
_geom_bond_publ_flag
C1 H1 0.9300 . ?
C1 C2 1.3769(18) . ?
C1 C6 1.4022(17) . ?
C2 H2 0.9300 . ?
C2 C3 1.3973(19) . ?
C3 H3 0.9300 . ?
C3 C4 1.3768(18) . ?
C4 H4 0.9300 . ?
C4 C5 1.4040(18) . ?
C5 C6 1.4012(17) . ?
C5 N1 1.3781(16) . ?
C6 C7 1.4690(17) . ?
C7 N4 1.3524(16) . ?
C7 O1 1.2469(15) . ?
C8 C9 1.5281(17) . ?
C8 N1 1.4432(15) . ?
C8 N2 1.4707(15) . ?
C8 N4 1.4531(15) . ?
C9 C10 1.4894(18) . ?
C9 C11 1.3334(17) . ?
C10 H10A 0.9600 . ?
C10 H10B 0.9600 . ?
C10 H10C 0.9600 . ?
C11 C12 1.4912(17) . ?
C11 C13 1.4922(18) . ?
C12 H12A 0.9600 . ?
C12 H12B 0.9600 . ?
C12 H12C 0.9600 . ?
C13 N2 1.3540(15) . ?
C13 O2 1.2311(15) . ?
C14 H14A 0.9700 . ?
C14 H14B 0.9700 . ?
C14 C15 1.5316(17) . ?
C14 N2 1.4558(16) . ?
C15 H15A 0.9700 . ?
C15 H15B 0.9700 . ?
C15 C16 1.4961(18) . ?
C16 C17 1.3620(18) . ?
C16 C19 1.4356(18) . ?
C17 H17 0.9300 . ?
C17 N3 1.3742(19) . ?
C18 C19 1.4157(18) . ?
C18 C23 1.396(2) . ?
C18 N3 1.3704(18) . ?
C19 C20 1.4025(19) . ?
C20 H20 0.9300 . ?
C20 C21 1.380(2) . ?
C21 H21 0.9300 . ?
C21 C22 1.399(2) . ?
C22 H22 0.9300 . ?
C22 C23 1.380(2) . ?
C23 H23 0.9300 . ?
N1 H1A 0.856(18) . ?
N3 H3A 0.8600 . ?
N4 H4A 0.885(17) . ?

loop_
_geom_torsion_atom_site_label_1
_geom_torsion_atom_site_label_2
_geom_torsion_atom_site_label_3
_geom_torsion_atom_site_label_4
_geom_torsion
_geom_torsion_site_symmetry_1
_geom_torsion_site_symmetry_2
_geom_torsion_site_symmetry_3
_geom_torsion_site_symmetry_4
_geom_torsion_publ_flag
C1 C2 C3 C4 1.6(2) . . . . ?
C1 C6 C7 N4 -179.50(11) . . . . ?
C1 C6 C7 O1 2.19(19) . . . . ?
C2 C1 C6 C5 -0.16(19) . . . . ?
C2 C1 C6 C7 -176.77(12) . . . . ?
C2 C3 C4 C5 -0.44(19) . . . . ?
C3 C4 C5 C6 -1.03(18) . . . . ?
C3 C4 C5 N1 175.82(11) . . . . ?
C4 C5 C6 C1 1.32(18) . . . . ?
C4 C5 C6 C7 178.07(11) . . . . ?
C4 C5 N1 C8 159.99(11) . . . . ?
C5 C6 C7 N4 3.86(16) . . . . ?
C5 C6 C7 O1 -174.45(11) . . . . ?
C6 C1 C2 C3 -1.3(2) . . . . ?
C6 C5 N1 C8 -23.18(17) . . . . ?
C6 C7 N4 C8 13.04(17) . . . . ?
C8 C9 C11 C12 -174.97(11) . . . . ?
C8 C9 C11 C13 4.57(13) . . . . ?
C9 C8 N1 C5 159.23(10) . . . . ?
C9 C8 N2 C13 8.51(12) . . . . ?
C9 C8 N2 C14 -177.11(10) . . . . ?
C9 C8 N4 C7 -152.40(11) . . . . ?
C9 C11 C13 N2 0.91(13) . . . . ?
C9 C11 C13 O2 -178.67(12) . . . . ?
C10 C9 C11 C12 1.6(2) . . . . ?
C10 C9 C11 C13 -178.90(12) . . . . ?
C11 C13 N2 C8 -6.27(12) . . . . ?
C11 C13 N2 C14 179.33(10) . . . . ?
C12 C11 C13 N2 -179.50(10) . . . . ?
C12 C11 C13 O2 0.92(18) . . . . ?
C14 C15 C16 C17 88.73(15) . . . . ?
C14 C15 C16 C19 -88.05(15) . . . . ?
C15 C14 N2 C8 94.26(13) . . . . ?
C15 C14 N2 C13 -92.05(13) . . . . ?
C15 C16 C17 N3 -177.84(11) . . . . ?
C15 C16 C19 C18 178.66(11) . . . . ?
C15 C16 C19 C20 0.5(2) . . . . ?
C16 C17 N3 C18 -0.62(15) . . . . ?
C16 C19 C20 C21 178.95(13) . . . . ?
C17 C16 C19 C18 1.37(13) . . . . ?
C17 C16 C19 C20 -176.82(13) . . . . ?
C18 C19 C20 C21 0.92(18) . . . . ?
C19 C16 C17 N3 -0.49(14) . . . . ?
C19 C18 C23 C22 1.55(19) . . . . ?
C19 C18 N3 C17 1.48(14) . . . . ?
C19 C20 C21 C22 0.6(2) . . . . ?
C20 C21 C22 C23 -1.2(2) . . . . ?
C21 C22 C23 C18 0.1(2) . . . . ?
C23 C18 C19 C16 179.41(11) . . . . ?
C23 C18 C19 C20 -2.07(18) . . . . ?
C23 C18 N3 C17 -179.82(13) . . . . ?
N1 C5 C6 C1 -175.53(11) . . . . ?
N1 C5 C6 C7 1.22(17) . . . . ?
N1 C8 C9 C10 -65.82(14) . . . . ?
N1 C8 C9 C11 111.10(11) . . . . ?
N1 C8 N2 C13 -108.00(11) . . . . ?
N1 C8 N2 C14 66.38(14) . . . . ?
N1 C8 N4 C7 -31.23(16) . . . . ?
N2 C8 C9 C10 175.23(11) . . . . ?
N2 C8 C9 C11 -7.85(12) . . . . ?
N2 C8 N1 C5 -88.78(13) . . . . ?
N2 C8 N4 C7 93.43(13) . . . . ?
N2 C14 C15 C16 -171.07(10) . . . . ?
N3 C18 C19 C16 -1.75(13) . . . . ?
N3 C18 C19 C20 176.76(11) . . . . ?
N3 C18 C23 C22 -176.98(13) . . . . ?
N4 C8 C9 C10 55.02(15) . . . . ?
N4 C8 C9 C11 -128.06(11) . . . . ?
N4 C8 N1 C5 35.58(15) . . . . ?
N4 C8 N2 C13 129.57(10) . . . . ?
N4 C8 N2 C14 -56.05(14) . . . . ?
O1 C7 N4 C8 -168.59(11) . . . . ?
O2 C13 N2 C8 173.31(11) . . . . ?
O2 C13 N2 C14 -1.08(18) . . . . ?
